data_7234097
loop_
_publ_author_name
'Junqing Zhang'
'Hongfeng Li'
'Peng Chen'
'Wenbin Sun'
'Ting Gao'
'Pengfei Yan'

_publ_section_title
;
 A new strategy for achieving white-light emission of lanthanide
 complexes: effective control of energy transfer from blue-emissive
 fluorophore to Eu(iii) centres
;
_journal_name_full 'Journal of Materials Chemistry C'
_journal_page_first 1799
_journal_page_last 1806
_journal_paper_doi 10.1039/C4TC02512A
_journal_volume 3
_journal_year 2015
_chemical_formula_sum 'C45 H34 Eu N3 O14'
_chemical_formula_weight 992.71
_space_group_IT_number 14
_space_group_name_Hall '-P 2ybc'
_space_group_name_H-M_alt 'P 1 21/c 1'
_symmetry_cell_setting monoclinic
_symmetry_space_group_name_H-M 'P 1 21/c 1'
_atom_sites_solution_hydrogens geom
_atom_sites_solution_primary direct
_atom_sites_solution_secondary difmap
_cell_angle_alpha 90.00
_cell_angle_beta 94.391(3)
_cell_angle_gamma 90.00
_cell_formula_units_Z 4
_cell_length_a 8.0747(2)
_cell_length_b 18.6500(7)
_cell_length_c 26.4469(10)
_cell_measurement_reflns_used 4228
_cell_measurement_temperature 293(2)
_cell_measurement_theta_max 28.6629
_cell_measurement_theta_min 2.9079
_cell_volume 3971.0(2)
_computing_cell_refinement 'CrysAlis PRO (Agilent, 2011)'
_computing_data_collection 'CrysAlis PRO (Agilent, 2011)'
_computing_data_reduction 'CrysAlis PRO (Agilent, 2011)'
_computing_molecular_graphics 'Bruker SHELXTL'
_computing_publication_material 'Bruker SHELXTL'
_computing_structure_refinement 'SHELXL-97 (Sheldrick, 1997)'
_computing_structure_solution 'SHELXS-97 (Sheldrick, 1990)'
_diffrn_ambient_temperature 293(2)
_diffrn_detector_area_resol_mean 16.1954
_diffrn_measured_fraction_theta_full 0.979
_diffrn_measured_fraction_theta_max 0.863
_diffrn_measurement_device_type 'Xcalibur, Eos'
_diffrn_radiation_monochromator graphite
_diffrn_radiation_source 'Enhance (Mo) X-ray Source'
_diffrn_radiation_type MoK\a
_diffrn_radiation_wavelength 0.71073
_diffrn_reflns_av_R_equivalents 0.0477
_diffrn_reflns_av_sigmaI/netI 0.0956
_diffrn_reflns_limit_h_max 9
_diffrn_reflns_limit_h_min -10
_diffrn_reflns_limit_k_max 25
_diffrn_reflns_limit_k_min -21
_diffrn_reflns_limit_l_max 34
_diffrn_reflns_limit_l_min -33
_diffrn_reflns_number 17552
_diffrn_reflns_theta_full 27.00
_diffrn_reflns_theta_max 28.73
_diffrn_reflns_theta_min 2.91
_exptl_absorpt_coefficient_mu 1.657
_exptl_absorpt_correction_T_max 0.920
_exptl_absorpt_correction_T_min 0.905
_exptl_absorpt_correction_type multi-scan
_exptl_absorpt_process_details
;
CrysAlisPro, Agilent Technologies,
Version 1.171.36.20 (release 27-06-2012 CrysAlis171 .NET)
(compiled Jul 11 2012,15:38:31)
Empirical absorption correction using spherical harmonics,
 implemented in SCALE3 ABSPACK scaling algorithm.
;
_exptl_crystal_colour colorless
_exptl_crystal_density_diffrn 1.660
_exptl_crystal_density_method 'not measured'
_exptl_crystal_description needle
_exptl_crystal_F_000 2000
_exptl_crystal_size_max 0.15
_exptl_crystal_size_mid 0.05
_exptl_crystal_size_min 0.05
_refine_diff_density_max 4.038
_refine_diff_density_min -2.373
_refine_diff_density_rms 0.246
_refine_ls_extinction_method none
_refine_ls_goodness_of_fit_ref 1.094
_refine_ls_hydrogen_treatment mixed
_refine_ls_matrix_type full
_refine_ls_number_parameters 557
_refine_ls_number_reflns 8952
_refine_ls_number_restraints 6
_refine_ls_restrained_S_all 1.094
_refine_ls_R_factor_all 0.1274
_refine_ls_R_factor_gt 0.0925
_refine_ls_shift/su_max 0.067
_refine_ls_shift/su_mean 0.002
_refine_ls_structure_factor_coef Fsqd
_refine_ls_weighting_details 'calc w=1/[\s^2^(Fo^2^)+(0.1469P)^2^+74.5168P] where P=(Fo^2^+2Fc^2^)/3'
_refine_ls_weighting_scheme calc
_refine_ls_wR_factor_gt 0.2521
_refine_ls_wR_factor_ref 0.2979
_reflns_number_gt 6803
_reflns_number_total 8952
_reflns_threshold_expression >2sigma(I)
_cod_data_source_file J-Mater-Chem-C-2015-3-1799.cif
_cod_data_source_block c
_cod_original_sg_symbol_H-M P21/c
_cod_database_code 7234097

loop_
_symmetry_equiv_pos_as_xyz
'x, y, z'
'-x, y+1/2, -z+1/2'
'-x, -y, -z'
'x, -y-1/2, z-1/2'

loop_
_atom_site_label
_atom_site_type_symbol
_atom_site_fract_x
_atom_site_fract_y
_atom_site_fract_z
_atom_site_U_iso_or_equiv
_atom_site_adp_type
_atom_site_occupancy
_atom_site_symmetry_multiplicity
_atom_site_calc_flag
_atom_site_refinement_flags
_atom_site_disorder_assembly
_atom_site_disorder_group
Eu1 Eu 0.25022(8) 0.51195(3) 0.50599(2) 0.0214(2) Uani 1 1 d . . .
N3 N 0.0537(16) 0.3212(7) 0.6936(5) 0.031(3) Uani 1 1 d . . .
N2 N 0.3421(18) 0.8656(8) 0.4959(6) 0.042(3) Uani 1 1 d . . .
N1 N 0.3707(16) 0.3316(7) 0.3021(5) 0.035(3) Uani 1 1 d . . .
C1 C 0.0685(17) 0.4528(11) 0.5841(6) 0.039(4) Uani 1 1 d . . .
C2 C -0.008(2) 0.4005(10) 0.6205(6) 0.042(4) Uani 1 1 d . . .
H2A H -0.0987 0.4238 0.6361 0.050 Uiso 1 1 calc R . .
H2B H -0.0527 0.3592 0.6017 0.050 Uiso 1 1 calc R . .
C3 C 0.123(2) 0.3762(10) 0.6613(7) 0.042(4) Uani 1 1 d . . .
H3A H 0.2175 0.3567 0.6456 0.051 Uiso 1 1 calc R . .
H3B H 0.1601 0.4169 0.6819 0.051 Uiso 1 1 calc R . .
C4 C -0.019(2) 0.3428(10) 0.7365(6) 0.040(4) Uani 1 1 d . . .
C5 C -0.075(2) 0.2863(10) 0.7708(7) 0.041(4) Uani 1 1 d . . .
C6 C -0.149(3) 0.3041(13) 0.8134(7) 0.057(5) Uani 1 1 d . . .
H6A H -0.1675 0.3518 0.8215 0.068 Uiso 1 1 calc R . .
C7 C -0.199(3) 0.2460(18) 0.8462(9) 0.073(8) Uani 1 1 d . . .
H7A H -0.2483 0.2576 0.8757 0.088 Uiso 1 1 calc R . .
C8 C -0.175(3) 0.1785(17) 0.8357(9) 0.079(9) Uani 1 1 d . . .
H8A H -0.2039 0.1433 0.8584 0.094 Uiso 1 1 calc R . .
C9 C -0.109(2) 0.1593(12) 0.7912(8) 0.056(6) Uani 1 1 d . . .
C10 C -0.082(3) 0.0862(13) 0.7760(10) 0.069(6) Uani 1 1 d U . .
H10A H -0.1080 0.0488 0.7973 0.083 Uiso 1 1 calc R . .
C11 C -0.023(4) 0.0725(14) 0.7343(13) 0.087(9) Uani 1 1 d . . .
H11A H -0.0124 0.0245 0.7256 0.104 Uiso 1 1 calc R . .
C12 C 0.028(4) 0.1246(12) 0.6995(11) 0.077(7) Uani 1 1 d . . .
H12A H 0.0693 0.1112 0.6690 0.092 Uiso 1 1 calc R . .
C13 C 0.015(2) 0.1954(9) 0.7127(7) 0.041(4) Uani 1 1 d . . .
C14 C -0.0541(19) 0.2131(10) 0.7577(6) 0.036(4) Uani 1 1 d . . .
C15 C 0.074(2) 0.2511(10) 0.6784(6) 0.038(4) Uani 1 1 d . . .
C16 C 0.3821(17) 0.4556(8) 0.4165(6) 0.029(3) Uani 1 1 d . . .
C17 C 0.452(2) 0.4152(12) 0.3728(6) 0.048(5) Uani 1 1 d . . .
H17A H 0.5085 0.3725 0.3860 0.058 Uiso 1 1 calc R . .
H17B H 0.5324 0.4452 0.3577 0.058 Uiso 1 1 calc R . .
C18 C 0.317(2) 0.3934(11) 0.3320(7) 0.047(4) Uani 1 1 d . . .
H18A H 0.2162 0.3808 0.3479 0.056 Uiso 1 1 calc R . .
H18B H 0.2913 0.4337 0.3095 0.056 Uiso 1 1 calc R . .
C19 C 0.342(2) 0.2633(11) 0.3232(6) 0.041(4) Uani 1 1 d . . .
C20 C 0.393(2) 0.2013(9) 0.2939(6) 0.037(4) Uani 1 1 d . . .
C21 C 0.368(3) 0.1355(12) 0.3126(8) 0.056(5) Uani 1 1 d . . .
H21A H 0.3190 0.1299 0.3431 0.068 Uiso 1 1 calc R . .
C22 C 0.418(3) 0.0738(12) 0.2847(9) 0.068(6) Uani 1 1 d . . .
H22A H 0.4046 0.0280 0.2977 0.082 Uiso 1 1 calc R . .
C23 C 0.483(3) 0.0827(12) 0.2396(8) 0.056(5) Uani 1 1 d . . .
H23A H 0.5078 0.0426 0.2207 0.067 Uiso 1 1 calc R . .
C24 C 0.515(2) 0.1514(9) 0.2205(7) 0.040(4) Uani 1 1 d . . .
C25 C 0.589(2) 0.1619(13) 0.1744(7) 0.053(5) Uani 1 1 d . . .
H25A H 0.6195 0.1223 0.1558 0.064 Uiso 1 1 calc R . .
C26 C 0.618(3) 0.2293(15) 0.1568(7) 0.063(6) Uani 1 1 d . . .
H26A H 0.6676 0.2357 0.1266 0.076 Uiso 1 1 calc R . .
C27 C 0.572(2) 0.2871(13) 0.1842(7) 0.054(5) Uani 1 1 d . . .
H27A H 0.5923 0.3327 0.1719 0.065 Uiso 1 1 calc R . .
C28 C 0.497(2) 0.2814(10) 0.2285(6) 0.037(4) Uani 1 1 d . . .
C29 C 0.466(2) 0.2117(10) 0.2487(6) 0.035(4) Uani 1 1 d . . .
C30 C 0.446(2) 0.3454(11) 0.2584(7) 0.045(4) Uani 1 1 d . . .
C31 C 0.255(2) 0.6640(8) 0.5064(6) 0.033(3) Uani 1 1 d . . .
C32 C 0.224(2) 0.7453(8) 0.5010(8) 0.047(4) Uani 1 1 d . . .
H32A H 0.1446 0.7539 0.4723 0.056 Uiso 1 1 calc R . .
H32B H 0.1765 0.7629 0.5312 0.056 Uiso 1 1 calc R . .
C33 C 0.380(2) 0.7863(10) 0.4936(7) 0.047(4) Uani 1 1 d . . .
H33A H 0.4205 0.7745 0.4609 0.057 Uiso 1 1 calc R . .
H33B H 0.4659 0.7738 0.5198 0.057 Uiso 1 1 calc R . .
C34 C 0.363(3) 0.8971(10) 0.5420(7) 0.047(4) Uani 1 1 d . . .
C35 C 0.3208(19) 0.9756(7) 0.5443(6) 0.069(7) Uani 1 1 d G . .
C36 C 0.350(2) 1.0133(11) 0.5894(6) 0.104(11) Uani 1 1 d G . .
H36A H 0.3982 0.9902 0.6181 0.125 Uiso 1 1 calc R . .
C37 C 0.308(3) 1.0854(11) 0.5918(8) 0.18(3) Uani 1 1 d G . .
H37A H 0.3277 1.1106 0.6220 0.219 Uiso 1 1 calc R . .
C38 C 0.236(2) 1.1199(7) 0.5489(11) 0.16(3) Uani 1 1 d G . .
H38A H 0.2082 1.1681 0.5504 0.194 Uiso 1 1 calc R . .
C39 C 0.207(2) 1.0822(7) 0.5037(9) 0.109(14) Uani 1 1 d G . .
C40 C 0.2492(18) 1.0101(7) 0.5014(6) 0.057(6) Uani 1 1 d G . .
C41 C 0.100(5) 1.084(2) 0.4190(19) 0.131(19) Uani 1 1 d . . .
H41A H 0.0467 1.1094 0.3920 0.157 Uiso 1 1 calc R . .
C42 C 0.148(3) 1.0061(17) 0.4124(13) 0.101(11) Uani 1 1 d . . .
H42A H 0.1301 0.9823 0.3816 0.121 Uiso 1 1 calc R . .
C43 C 0.220(3) 0.9730(12) 0.4547(10) 0.065(6) Uani 1 1 d . . .
C44 C 0.134(5) 1.1171(18) 0.463(3) 0.16(3) Uani 1 1 d . . .
H44A H 0.1069 1.1653 0.4665 0.198 Uiso 1 1 calc R . .
C45 C 0.269(2) 0.8957(9) 0.4512(8) 0.047(4) Uani 1 1 d . . .
O15 O 0.1337(17) 0.3019(7) 0.4522(5) 0.052(3) Uani 1 1 d . . .
H15B H 0.0255 0.3178 0.4534 0.078 Uiso 1 1 d R . .
H15A H 0.1620 0.2764 0.4248 0.078 Uiso 1 1 d R . .
O14 O 0.3160(14) 0.3838(7) 0.5202(5) 0.043(3) Uani 1 1 d . . .
H14B H 0.2539 0.3576 0.4977 0.065 Uiso 1 1 d R . .
H14A H 0.4298 0.3729 0.5176 0.065 Uiso 1 1 d R . .
O1 O 0.2786(18) 0.2586(9) 0.3629(5) 0.062(4) Uani 1 1 d . . .
O2 O -0.044(2) 0.4078(8) 0.7439(6) 0.069(4) Uani 1 1 d . . .
O3 O 0.132(2) 0.2385(9) 0.6389(6) 0.072(5) Uani 1 1 d . . .
O4 O 0.475(2) 0.4066(7) 0.2444(6) 0.060(4) Uani 1 1 d . . .
O5 O 0.2311(13) 0.4641(6) 0.4177(4) 0.038(2) Uani 1 1 d . . .
O6 O 0.3353(13) 0.6314(6) 0.4745(5) 0.039(3) Uani 1 1 d . . .
O7 O 0.1894(16) 0.6310(7) 0.5407(4) 0.044(3) Uani 1 1 d . . .
O8 O 0.1961(14) 0.4868(7) 0.5956(4) 0.040(3) Uani 1 1 d . . .
O9 O 0.4862(10) 0.4809(4) 0.4514(4) 0.0206(18) Uani 1 1 d . . .
O11 O 0.412(3) 0.8654(12) 0.5795(7) 0.100(7) Uani 1 1 d . . .
O12 O 0.252(3) 0.8635(10) 0.4122(5) 0.080(5) Uani 1 1 d . . .
O13 O 0.0064(11) 0.4549(7) 0.5378(3) 0.037(3) Uani 1 1 d . . .

loop_
_atom_site_aniso_label
_atom_site_aniso_U_11
_atom_site_aniso_U_22
_atom_site_aniso_U_33
_atom_site_aniso_U_23
_atom_site_aniso_U_13
_atom_site_aniso_U_12
Eu1 0.0173(3) 0.0234(3) 0.0242(3) 0.0079(3) 0.0061(2) 0.0018(3)
N3 0.035(7) 0.032(7) 0.024(6) 0.008(5) -0.003(5) -0.001(6)
N2 0.045(8) 0.033(8) 0.048(8) 0.001(6) 0.008(6) -0.007(6)
N1 0.034(7) 0.035(8) 0.035(7) -0.013(6) 0.005(5) 0.009(6)
C1 0.014(6) 0.064(12) 0.040(9) 0.013(8) 0.004(6) -0.013(7)
C2 0.042(9) 0.051(11) 0.032(8) 0.017(8) 0.005(7) -0.006(8)
C3 0.046(10) 0.039(10) 0.039(9) 0.016(7) -0.013(7) 0.002(8)
C4 0.049(10) 0.038(10) 0.032(8) 0.001(7) -0.008(7) 0.010(8)
C5 0.038(9) 0.047(11) 0.035(9) 0.003(8) -0.003(7) -0.002(8)
C6 0.053(12) 0.076(15) 0.041(10) -0.005(10) -0.006(8) -0.013(11)
C7 0.046(13) 0.13(2) 0.044(12) 0.023(14) 0.003(9) -0.011(14)
C8 0.040(11) 0.13(2) 0.061(14) 0.072(16) -0.012(10) -0.024(15)
C9 0.036(9) 0.060(13) 0.067(13) 0.037(11) -0.019(9) -0.024(9)
C10 0.074(9) 0.056(9) 0.076(10) 0.021(8) -0.005(8) -0.011(8)
C11 0.086(19) 0.048(15) 0.12(3) 0.028(16) -0.020(17) -0.017(13)
C12 0.10(2) 0.040(13) 0.087(18) 0.010(12) -0.004(15) 0.010(13)
C13 0.041(9) 0.029(9) 0.050(10) 0.004(7) -0.012(7) -0.001(7)
C14 0.029(8) 0.041(10) 0.037(8) 0.019(7) -0.011(6) -0.006(7)
C15 0.045(9) 0.037(9) 0.031(8) -0.001(7) 0.006(7) 0.013(8)
C16 0.026(7) 0.027(8) 0.035(7) -0.007(6) 0.005(6) 0.011(6)
C17 0.040(9) 0.074(14) 0.032(8) -0.020(9) 0.006(7) 0.011(9)
C18 0.049(10) 0.055(12) 0.037(9) -0.014(8) 0.005(8) 0.008(9)
C19 0.034(8) 0.067(12) 0.020(7) -0.003(7) -0.001(6) -0.002(8)
C20 0.037(8) 0.035(9) 0.039(9) -0.011(7) -0.003(7) -0.002(7)
C21 0.062(13) 0.063(14) 0.044(10) 0.000(10) 0.004(9) -0.013(10)
C22 0.085(16) 0.041(12) 0.076(16) 0.008(11) -0.007(13) 0.002(12)
C23 0.072(14) 0.052(13) 0.042(11) -0.011(9) -0.004(9) 0.006(11)
C24 0.045(10) 0.032(9) 0.042(9) -0.019(7) -0.011(7) 0.005(7)
C25 0.046(11) 0.072(15) 0.039(10) -0.013(10) -0.002(8) -0.003(10)
C26 0.052(12) 0.11(2) 0.032(10) -0.020(11) 0.003(8) 0.006(12)
C27 0.048(11) 0.086(16) 0.030(9) 0.011(9) 0.010(8) -0.001(11)
C28 0.038(9) 0.041(10) 0.033(8) -0.010(7) 0.000(6) -0.003(7)
C29 0.036(8) 0.042(9) 0.024(7) -0.010(6) -0.008(6) -0.005(7)
C30 0.041(10) 0.055(12) 0.037(9) -0.005(8) 0.000(7) -0.005(9)
C31 0.026(6) 0.039(8) 0.036(7) 0.000(6) 0.006(6) 0.021(7)
C32 0.049(11) 0.023(8) 0.070(12) 0.005(8) 0.023(9) 0.007(7)
C33 0.053(11) 0.031(9) 0.058(11) 0.001(8) 0.004(9) 0.008(8)
C34 0.052(11) 0.041(10) 0.049(11) -0.010(8) 0.006(8) -0.007(9)
C35 0.050(11) 0.073(17) 0.088(17) -0.032(14) 0.032(11) -0.018(11)
C36 0.11(2) 0.11(2) 0.10(2) -0.07(2) 0.032(17) -0.040(19)
C37 0.13(3) 0.15(4) 0.29(6) -0.18(4) 0.13(4) -0.07(3)
C38 0.07(2) 0.039(15) 0.39(8) -0.06(3) 0.11(4) -0.023(14)
C39 0.08(2) 0.034(13) 0.22(4) -0.005(19) 0.10(2) -0.003(12)
C40 0.045(10) 0.024(7) 0.108(17) -0.001(11) 0.039(12) -0.002(10)
C41 0.07(2) 0.11(3) 0.21(5) 0.12(3) 0.05(3) 0.03(2)
C42 0.071(17) 0.11(2) 0.13(2) 0.08(2) 0.026(16) 0.012(16)
C43 0.051(12) 0.055(14) 0.091(16) 0.022(12) 0.022(11) 0.001(10)
C44 0.06(2) 0.037(17) 0.40(9) 0.02(3) 0.07(4) -0.006(15)
C45 0.054(11) 0.029(9) 0.059(12) 0.006(8) 0.015(9) -0.001(8)
O15 0.060(8) 0.045(7) 0.054(8) -0.010(6) 0.023(6) -0.007(6)
O14 0.034(6) 0.040(7) 0.058(8) -0.002(6) 0.015(5) 0.000(5)
O1 0.064(9) 0.082(11) 0.042(7) -0.002(7) 0.020(6) 0.009(8)
O2 0.092(12) 0.038(8) 0.074(10) -0.011(7) -0.003(9) -0.002(8)
O3 0.101(13) 0.063(10) 0.056(9) -0.003(7) 0.031(9) 0.020(9)
O4 0.082(11) 0.035(8) 0.066(9) 0.001(7) 0.017(8) -0.014(7)
O5 0.021(5) 0.054(7) 0.038(5) -0.011(5) -0.001(4) 0.010(5)
O6 0.027(5) 0.034(6) 0.057(7) -0.002(5) 0.018(5) -0.006(5)
O7 0.062(8) 0.037(7) 0.032(6) 0.003(5) 0.010(5) 0.005(6)
O8 0.049(7) 0.045(7) 0.027(5) 0.003(5) 0.013(4) -0.012(6)
O9 0.016(4) 0.003(4) 0.043(5) -0.001(4) 0.004(3) -0.002(3)
O11 0.123(17) 0.112(16) 0.057(11) -0.005(11) -0.030(11) 0.013(14)
O12 0.110(14) 0.095(13) 0.034(7) -0.017(8) 0.001(8) 0.004(11)
O13 0.016(4) 0.080(9) 0.016(4) 0.025(5) 0.002(3) 0.006(5)

loop_
_atom_type_symbol
_atom_type_description
_atom_type_scat_dispersion_real
_atom_type_scat_dispersion_imag
_atom_type_scat_source
C C 0.0033 0.0016 'International Tables Vol C Tables 4.2.6.8 and 6.1.1.4'
H H 0.0000 0.0000 'International Tables Vol C Tables 4.2.6.8 and 6.1.1.4'
Eu Eu -0.1578 3.6682 'International Tables Vol C Tables 4.2.6.8 and 6.1.1.4'
N N 0.0061 0.0033 'International Tables Vol C Tables 4.2.6.8 and 6.1.1.4'
O O 0.0106 0.0060 'International Tables Vol C Tables 4.2.6.8 and 6.1.1.4'

loop_
_geom_angle_atom_site_label_1
_geom_angle_atom_site_label_2
_geom_angle_atom_site_label_3
_geom_angle
_geom_angle_site_symmetry_1
_geom_angle_site_symmetry_3
O9 Eu1 O13 161.6(4) 3_666 3_566
O9 Eu1 O13 126.0(3) 3_666 .
O13 Eu1 O13 65.5(4) 3_566 .
O9 Eu1 O7 88.2(4) 3_666 .
O13 Eu1 O7 75.9(4) 3_566 .
O13 Eu1 O7 94.3(4) . .
O9 Eu1 O14 78.7(4) 3_666 .
O13 Eu1 O14 119.7(4) 3_566 .
O13 Eu1 O14 72.3(4) . .
O7 Eu1 O14 149.4(4) . .
O9 Eu1 O8 76.7(3) 3_666 .
O13 Eu1 O8 107.7(3) 3_566 .
O13 Eu1 O8 52.0(3) . .
O7 Eu1 O8 76.2(4) . .
O14 Eu1 O8 73.9(4) . .
O9 Eu1 O6 81.1(3) 3_666 .
O13 Eu1 O6 81.8(4) 3_566 .
O13 Eu1 O6 138.9(4) . .
O7 Eu1 O6 52.2(4) . .
O14 Eu1 O6 148.6(4) . .
O8 Eu1 O6 124.0(4) . .
O9 Eu1 O5 117.5(3) 3_666 .
O13 Eu1 O5 69.3(4) 3_566 .
O13 Eu1 O5 100.0(4) . .
O7 Eu1 O5 132.1(4) . .
O14 Eu1 O5 78.1(4) . .
O8 Eu1 O5 145.3(4) . .
O6 Eu1 O5 90.4(4) . .
O9 Eu1 O9 66.0(4) 3_666 .
O13 Eu1 O9 116.4(3) 3_566 .
O13 Eu1 O9 139.0(4) . .
O7 Eu1 O9 126.5(3) . .
O14 Eu1 O9 72.8(3) . .
O8 Eu1 O9 133.8(3) . .
O6 Eu1 O9 77.1(3) . .
O5 Eu1 O9 51.8(3) . .
O9 Eu1 C31 86.0(4) 3_666 .
O13 Eu1 C31 75.7(5) 3_566 .
O13 Eu1 C31 116.4(4) . .
O7 Eu1 C31 26.0(4) . .
O14 Eu1 C31 164.6(5) . .
O8 Eu1 C31 100.8(4) . .
O6 Eu1 C31 26.4(4) . .
O5 Eu1 C31 111.2(4) . .
O9 Eu1 C31 102.7(4) . .
O9 Eu1 C1 100.0(4) 3_666 .
O13 Eu1 C1 88.6(4) 3_566 .
O13 Eu1 C1 26.8(4) . .
O7 Eu1 C1 87.2(5) . .
O14 Eu1 C1 68.4(5) . .
O8 Eu1 C1 25.5(4) . .
O6 Eu1 C1 139.4(5) . .
O5 Eu1 C1 122.8(5) . .
O9 Eu1 C1 140.7(4) . .
C31 Eu1 C1 113.1(5) . .
O9 Eu1 C16 92.1(4) 3_666 .
O13 Eu1 C16 93.3(4) 3_566 .
O13 Eu1 C16 119.0(4) . .
O7 Eu1 C16 137.2(4) . .
O14 Eu1 C16 71.5(4) . .
O8 Eu1 C16 145.1(4) . .
O6 Eu1 C16 85.6(4) . .
O5 Eu1 C16 25.4(4) . .
O9 Eu1 C16 26.7(3) . .
C31 Eu1 C16 111.4(4) . .
C1 Eu1 C16 134.5(5) . .
C4 N3 C15 125.8(14) . .
C4 N3 C3 118.6(15) . .
C15 N3 C3 115.6(14) . .
C34 N2 C45 127.2(16) . .
C34 N2 C33 116.7(16) . .
C45 N2 C33 115.6(15) . .
C30 N1 C19 126.6(14) . .
C30 N1 C18 118.2(16) . .
C19 N1 C18 115.3(14) . .
O8 C1 O13 118.7(14) . .
O8 C1 C2 122.8(15) . .
O13 C1 C2 118.0(14) . .
O8 C1 Eu1 60.8(8) . .
O13 C1 Eu1 58.9(7) . .
C2 C1 Eu1 163.2(14) . .
C3 C2 C1 110.1(14) . .
C3 C2 H2A 109.6 . .
C1 C2 H2A 109.6 . .
C3 C2 H2B 109.6 . .
C1 C2 H2B 109.6 . .
H2A C2 H2B 108.2 . .
N3 C3 C2 110.3(14) . .
N3 C3 H3A 109.6 . .
C2 C3 H3A 109.6 . .
N3 C3 H3B 109.6 . .
C2 C3 H3B 109.6 . .
H3A C3 H3B 108.1 . .
O2 C4 N3 119.9(17) . .
O2 C4 C5 122.1(17) . .
N3 C4 C5 117.8(15) . .
C6 C5 C14 120.4(18) . .
C6 C5 C4 120.7(18) . .
C14 C5 C4 118.9(16) . .
C5 C6 C7 118(2) . .
C5 C6 H6A 121.0 . .
C7 C6 H6A 121.0 . .
C8 C7 C6 123(2) . .
C8 C7 H7A 118.7 . .
C6 C7 H7A 118.7 . .
C7 C8 C9 120(2) . .
C7 C8 H8A 119.9 . .
C9 C8 H8A 119.9 . .
C8 C9 C14 120(2) . .
C8 C9 C10 124(2) . .
C14 C9 C10 116(2) . .
C11 C10 C9 121(2) . .
C11 C10 H10A 119.6 . .
C9 C10 H10A 119.7 . .
C10 C11 C12 125(3) . .
C10 C11 H11A 117.4 . .
C12 C11 H11A 117.4 . .
C13 C12 C11 117(3) . .
C13 C12 H12A 121.3 . .
C11 C12 H12A 121.3 . .
C12 C13 C14 119(2) . .
C12 C13 C15 119(2) . .
C14 C13 C15 121.8(16) . .
C13 C14 C5 119.9(15) . .
C13 C14 C9 121.6(19) . .
C5 C14 C9 118.4(18) . .
O3 C15 N3 120.1(17) . .
O3 C15 C13 124.2(17) . .
N3 C15 C13 115.6(14) . .
O5 C16 O9 121.8(13) . .
O5 C16 C17 120.4(14) . .
O9 C16 C17 117.8(12) . .
O5 C16 Eu1 60.1(7) . .
O9 C16 Eu1 62.5(7) . .
C17 C16 Eu1 171.7(13) . .
C16 C17 C18 112.6(14) . .
C16 C17 H17A 109.1 . .
C18 C17 H17A 109.1 . .
C16 C17 H17B 109.1 . .
C18 C17 H17B 109.1 . .
H17A C17 H17B 107.8 . .
N1 C18 C17 111.1(15) . .
N1 C18 H18A 109.4 . .
C17 C18 H18A 109.4 . .
N1 C18 H18B 109.4 . .
C17 C18 H18B 109.4 . .
H18A C18 H18B 108.0 . .
O1 C19 N1 120.0(17) . .
O1 C19 C20 123.9(19) . .
N1 C19 C20 116.1(14) . .
C21 C20 C29 122.1(17) . .
C21 C20 C19 118.0(17) . .
C29 C20 C19 120.0(16) . .
C20 C21 C22 119.1(19) . .
C20 C21 H21A 120.5 . .
C22 C21 H21A 120.5 . .
C23 C22 C21 120(2) . .
C23 C22 H22A 120.1 . .
C21 C22 H22A 120.1 . .
C22 C23 C24 122(2) . .
C22 C23 H23A 119.3 . .
C24 C23 H23A 119.2 . .
C23 C24 C25 122.4(17) . .
C23 C24 C29 117.8(18) . .
C25 C24 C29 119.9(18) . .
C26 C25 C24 121(2) . .
C26 C25 H25A 119.6 . .
C24 C25 H25A 119.6 . .
C27 C26 C25 119(2) . .
C27 C26 H26A 120.4 . .
C25 C26 H26A 120.4 . .
C28 C27 C26 123(2) . .
C28 C27 H27A 118.3 . .
C26 C27 H27A 118.3 . .
C27 C28 C29 119.5(17) . .
C27 C28 C30 123.2(18) . .
C29 C28 C30 117.4(15) . .
C20 C29 C24 119.7(17) . .
C20 C29 C28 123.1(16) . .
C24 C29 C28 117.2(16) . .
O4 C30 N1 122.2(18) . .
O4 C30 C28 121.0(17) . .
N1 C30 C28 116.8(17) . .
O7 C31 O6 121.2(14) . .
O7 C31 C32 118.7(13) . .
O6 C31 C32 119.9(14) . .
O7 C31 Eu1 60.2(8) . .
O6 C31 Eu1 61.5(8) . .
C32 C31 Eu1 169.0(12) . .
C33 C32 C31 112.7(14) . .
C33 C32 H32A 109.1 . .
C31 C32 H32A 109.1 . .
C33 C32 H32B 109.1 . .
C31 C32 H32B 109.1 . .
H32A C32 H32B 107.8 . .
C32 C33 N2 108.5(14) . .
C32 C33 H33A 110.0 . .
N2 C33 H33A 110.0 . .
C32 C33 H33B 110.0 . .
N2 C33 H33B 110.0 . .
H33A C33 H33B 108.4 . .
O11 C34 N2 123.0(19) . .
O11 C34 C35 120.5(18) . .
N2 C34 C35 116.5(17) . .
C36 C35 C40 120.0 . .
C36 C35 C34 120.1(13) . .
C40 C35 C34 119.9(13) . .
C37 C36 C35 120.0 . .
C37 C36 H36A 120.0 . .
C35 C36 H36A 120.0 . .
C36 C37 C38 120.0 . .
C36 C37 H37A 120.0 . .
C38 C37 H37A 120.0 . .
C37 C38 C39 120.0 . .
C37 C38 H38A 120.0 . .
C39 C38 H38A 120.0 . .
C44 C39 C40 122(3) . .
C44 C39 C38 118(3) . .
C40 C39 C38 120.0 . .
C39 C40 C35 120.0 . .
C39 C40 C43 119.0(13) . .
C35 C40 C43 121.0(13) . .
C44 C41 C42 120(4) . .
C44 C41 H41A 120.0 . .
C42 C41 H41A 120.0 . .
C43 C42 C41 116(3) . .
C43 C42 H42A 122.1 . .
C41 C42 H42A 122.1 . .
C42 C43 C40 122(2) . .
C42 C43 C45 119(3) . .
C40 C43 C45 119.8(19) . .
C41 C44 C39 122(3) . .
C41 C44 H44A 119.2 . .
C39 C44 H44A 119.1 . .
O12 C45 N2 122.9(18) . .
O12 C45 C43 122(2) . .
N2 C45 C43 115.4(18) . .
H15B O15 H15A 119.3 . .
Eu1 O14 H14B 108.9 . .
Eu1 O14 H14A 113.3 . .
H14B O14 H14A 109.3 . .
C16 O5 Eu1 94.5(9) . .
C31 O6 Eu1 92.1(9) . .
C31 O7 Eu1 93.8(9) . .
C1 O8 Eu1 93.7(9) . .
C16 O9 Eu1 152.5(8) . 3_666
C16 O9 Eu1 90.8(7) . .
Eu1 O9 Eu1 114.0(4) 3_666 .
C1 O13 Eu1 137.2(10) . 3_566
C1 O13 Eu1 94.3(8) . .
Eu1 O13 Eu1 114.5(4) 3_566 .

loop_
_geom_bond_atom_site_label_1
_geom_bond_atom_site_label_2
_geom_bond_distance
_geom_bond_site_symmetry_2
Eu1 O9 2.335(9) 3_666
Eu1 O13 2.377(9) 3_566
Eu1 O13 2.443(10) .
Eu1 O7 2.466(12) .
Eu1 O14 2.471(12) .
Eu1 O8 2.488(10) .
Eu1 O6 2.494(11) .
Eu1 O5 2.493(10) .
Eu1 O9 2.544(9) .
Eu1 C31 2.835(15) .
Eu1 C1 2.845(15) .
Eu1 C16 2.867(14) .
N3 C4 1.37(2) .
N3 C15 1.38(2) .
N3 C3 1.47(2) .
N2 C34 1.35(2) .
N2 C45 1.40(2) .
N2 C33 1.51(2) .
N1 C30 1.37(2) .
N1 C19 1.42(2) .
N1 C18 1.48(2) .
C1 O8 1.228(18) .
C1 O13 1.286(18) .
C1 C2 1.53(2) .
C2 C3 1.52(2) .
C2 H2A 0.9700 .
C2 H2B 0.9700 .
C3 H3A 0.9700 .
C3 H3B 0.9700 .
C4 O2 1.25(2) .
C4 C5 1.48(3) .
C5 C6 1.35(3) .
C5 C14 1.42(3) .
C6 C7 1.47(3) .
C6 H6A 0.9300 .
C7 C8 1.30(4) .
C7 H7A 0.9300 .
C8 C9 1.38(4) .
C8 H8A 0.9300 .
C9 C14 1.43(2) .
C9 C10 1.44(3) .
C10 C11 1.26(4) .
C10 H10A 0.9300 .
C11 C12 1.42(4) .
C11 H11A 0.9300 .
C12 C13 1.37(3) .
C12 H12A 0.9300 .
C13 C14 1.39(3) .
C13 C15 1.48(2) .
C15 O3 1.20(2) .
C16 O5 1.232(17) .
C16 O9 1.288(17) .
C16 C17 1.52(2) .
C17 C18 1.53(2) .
C17 H17A 0.9700 .
C17 H17B 0.9700 .
C18 H18A 0.9700 .
C18 H18B 0.9700 .
C19 O1 1.21(2) .
C19 C20 1.47(2) .
C20 C21 1.34(3) .
C20 C29 1.39(2) .
C21 C22 1.44(3) .
C21 H21A 0.9300 .
C22 C23 1.35(3) .
C22 H22A 0.9300 .
C23 C24 1.41(3) .
C23 H23A 0.9300 .
C24 C25 1.41(3) .
C24 C29 1.42(2) .
C25 C26 1.37(3) .
C25 H25A 0.9300 .
C26 C27 1.36(3) .
C26 H26A 0.9300 .
C27 C28 1.36(2) .
C27 H27A 0.9300 .
C28 C29 1.44(3) .
C28 C30 1.50(3) .
C30 O4 1.23(2) .
C31 O7 1.244(19) .
C31 O6 1.260(17) .
C31 C32 1.54(2) .
C32 C33 1.50(2) .
C32 H32A 0.9700 .
C32 H32B 0.9700 .
C33 H33A 0.9700 .
C33 H33B 0.9700 .
C34 O11 1.19(3) .
C34 C35 1.51(2) .
C35 C36 1.3900 .
C35 C40 1.3900 .
C36 C37 1.3900 .
C36 H36A 0.9300 .
C37 C38 1.3900 .
C37 H37A 0.9300 .
C38 C39 1.3900 .
C38 H38A 0.9300 .
C39 C44 1.35(6) .
C39 C40 1.3900 .
C40 C43 1.42(3) .
C41 C44 1.33(7) .
C41 C42 1.53(5) .
C41 H41A 0.9300 .
C42 C43 1.37(3) .
C42 H42A 0.9300 .
C43 C45 1.50(3) .
C44 H44A 0.9300 .
C45 O12 1.19(2) .
O15 H15B 0.9258 .
O15 H15A 0.9092 .
O14 H14B 0.8944 .
O14 H14A 0.9495 .
O9 Eu1 2.335(8) 3_666
O13 Eu1 2.377(9) 3_566

loop_
_geom_hbond_atom_site_label_D
_geom_hbond_atom_site_label_H
_geom_hbond_atom_site_label_A
_geom_hbond_distance_DH
_geom_hbond_distance_HA
_geom_hbond_distance_DA
_geom_hbond_angle_DHA
_geom_hbond_site_symmetry_A
O15 H15B O7 0.93 2.00 2.913(18) 169.8 3_566
O15 H15A O1 0.91 1.98 2.832(18) 155.6 .
O14 H14B O15 0.89 1.81 2.708(18) 177.9 .
O14 H14A O6 0.95 1.89 2.823(16) 165.5 3_666
